data_1561116
loop_
_publ_author_name
'Huang, Guo-Zhen'
'Zou, Xin'
'Zhu, Zhi-Biao'
'Deng, Zhao-Peng'
'Huo, Li-Hua'
'Gao, Shan'

_publ_section_title
;
 Syntheses and characterizations of secondary Pb--O bonding supported
 Pb(II)-sulfonate complexes
;
_journal_name_full 'Journal of Solid State Chemistry'
_journal_page_first 214
_journal_page_last 223
_journal_paper_doi 10.1016/j.jssc.2018.03.025
_journal_volume 262
_journal_year 2018
_chemical_formula_moiety 'C14 H16 O17 Pb S2, H2 O'
_chemical_formula_sum 'C14 H18 O18 Pb S2'
_chemical_formula_weight 745.59
_space_group_IT_number 2
_space_group_name_Hall '-P 1'
_space_group_name_H-M_alt 'P -1'
_symmetry_cell_setting triclinic
_symmetry_space_group_name_Hall '-P 1'
_symmetry_space_group_name_H-M 'P -1'
_atom_sites_solution_hydrogens geom
_atom_sites_solution_primary direct
_atom_sites_solution_secondary difmap
_cell_angle_alpha 109.065(6)
_cell_angle_beta 99.945(5)
_cell_angle_gamma 98.067(5)
_cell_formula_units_Z 2
_cell_length_a 6.8147(4)
_cell_length_b 11.8285(8)
_cell_length_c 14.3617(9)
_cell_measurement_reflns_used 3167
_cell_measurement_temperature 295(2)
_cell_measurement_theta_max 29.17
_cell_measurement_theta_min 2.97
_cell_volume 1053.38(13)
_computing_cell_refinement
;
CrysAlis Pro (Agilent, 2013)
;
_computing_data_collection
;
CrysAlis Pro (Agilent, 2013)
;
_computing_data_reduction
;
CrysAlis Pro (Agilent, 2013)
;
_computing_molecular_graphics '(K. Brandenburg, Diamond 3.1, 2009)'
_computing_publication_material '(K. Brandenburg, Diamond 3.1, 2009)'
_computing_structure_refinement 'SHELXL-97 (Sheldrick, 1997)'
_computing_structure_solution 'SHELXS-97 (Sheldrick, 1990)'
_diffrn_ambient_temperature 295(2)
_diffrn_detector_area_resol_mean 16.1954
_diffrn_measured_fraction_theta_full 0.999
_diffrn_measured_fraction_theta_max 0.999
_diffrn_measurement_device_type 'Xcalibur, Eos'
_diffrn_measurement_method '\w scans'
_diffrn_radiation_monochromator graphite
_diffrn_radiation_source 'Enhance (Mo) X-ray Source'
_diffrn_radiation_type MoK\a
_diffrn_radiation_wavelength 0.71073
_diffrn_reflns_av_R_equivalents 0.0410
_diffrn_reflns_av_sigmaI/netI 0.0530
_diffrn_reflns_limit_h_max 8
_diffrn_reflns_limit_h_min -8
_diffrn_reflns_limit_k_max 14
_diffrn_reflns_limit_k_min -14
_diffrn_reflns_limit_l_max 17
_diffrn_reflns_limit_l_min -16
_diffrn_reflns_number 7487
_diffrn_reflns_theta_full 26.00
_diffrn_reflns_theta_max 26.00
_diffrn_reflns_theta_min 2.98
_exptl_absorpt_coefficient_mu 8.301
_exptl_absorpt_correction_T_max 0.4117
_exptl_absorpt_correction_T_min 0.3015
_exptl_absorpt_correction_type multi-scan
_exptl_absorpt_process_details
; 
CrysAlis Pro (Agilent, 2013)
Empirical absorption correction using spherical harmonics,
 implemented in SCALE3 ABSPACK scaling algorithm. 
;
_exptl_crystal_colour colorless
_exptl_crystal_density_diffrn 2.351
_exptl_crystal_density_method 'not measured'
_exptl_crystal_description prism
_exptl_crystal_F_000 720
_exptl_crystal_size_max 0.19
_exptl_crystal_size_mid 0.16
_exptl_crystal_size_min 0.13
_refine_diff_density_max 1.055
_refine_diff_density_min -1.272
_refine_diff_density_rms 0.144
_refine_ls_extinction_coef 0.0123(4)
_refine_ls_extinction_expression Fc^*^=kFc[1+0.001xFc^2^\l^3^/sin(2\q)]^-1/4^
_refine_ls_extinction_method SHELXL
_refine_ls_goodness_of_fit_ref 1.011
_refine_ls_hydrogen_treatment mixed
_refine_ls_matrix_type full
_refine_ls_number_parameters 359
_refine_ls_number_reflns 4154
_refine_ls_number_restraints 18
_refine_ls_restrained_S_all 1.009
_refine_ls_R_factor_all 0.0310
_refine_ls_R_factor_gt 0.0272
_refine_ls_shift/su_max 0.001
_refine_ls_shift/su_mean 0.000
_refine_ls_structure_factor_coef Fsqd
_refine_ls_weighting_details 'calc w=1/[\s^2^(Fo^2^)+(0.0201P)^2^+0.0000P] where P=(Fo^2^+2Fc^2^)/3'
_refine_ls_weighting_scheme calc
_refine_ls_wR_factor_gt 0.0554
_refine_ls_wR_factor_ref 0.0572
_reflns_number_gt 3847
_reflns_number_total 4154
_reflns_threshold_expression >2sigma(I)
_cod_data_source_file JSSC-2018-262-214.cif
_cod_data_source_block complex7
_cod_original_cell_volume 1053.39(11)
_cod_database_code 1561116

loop_
_symmetry_equiv_pos_as_xyz
'x, y, z'
'-x, -y, -z'

loop_
_atom_site_label
_atom_site_type_symbol
_atom_site_fract_x
_atom_site_fract_y
_atom_site_fract_z
_atom_site_U_iso_or_equiv
_atom_site_adp_type
_atom_site_occupancy
_atom_site_symmetry_multiplicity
_atom_site_calc_flag
_atom_site_refinement_flags
_atom_site_disorder_assembly
_atom_site_disorder_group
Pb1 Pb 0.51655(2) -0.291279(16) -0.280004(12) 0.01773(8) Uani 1 1 d . . .
S1 S 0.11139(16) -0.32657(10) -0.52096(8) 0.0150(2) Uani 1 1 d . . .
S2 S 0.27308(16) -0.20591(10) -0.05082(8) 0.0170(2) Uani 1 1 d . . .
O1 O -0.0731(5) -0.3514(3) -0.4867(2) 0.0246(8) Uani 1 1 d . . .
O1W O 0.4737(5) -0.5312(3) -0.3885(2) 0.0232(7) Uani 1 1 d D . .
H1W1 H 0.355(3) -0.568(4) -0.424(3) 0.035 Uiso 1 1 d D . .
H1W2 H 0.562(4) -0.555(4) -0.421(3) 0.035 Uiso 1 1 d D . .
O2 O 0.2825(5) -0.3631(3) -0.4708(2) 0.0243(8) Uani 1 1 d . . .
O2W O 0.7833(5) -0.0878(3) -0.1564(2) 0.0213(7) Uani 1 1 d D . .
H2W1 H 0.740(6) -0.041(4) -0.109(2) 0.032 Uiso 1 1 d D . .
H2W2 H 0.896(4) -0.101(4) -0.133(3) 0.032 Uiso 1 1 d D . .
O3 O 0.0791(5) -0.3785(3) -0.6306(2) 0.0252(8) Uani 1 1 d . . .
O3W O 0.8456(5) -0.3295(4) -0.3035(3) 0.0288(8) Uani 1 1 d D . .
H3W1 H 0.944(5) -0.308(5) -0.2520(19) 0.043 Uiso 1 1 d D . .
H3W2 H 0.890(6) -0.331(5) -0.355(2) 0.043 Uiso 1 1 d D . .
O4W O 0.7587(5) -0.0404(3) 0.1387(3) 0.0343(9) Uani 1 1 d D . .
H4W1 H 0.632(3) -0.053(4) 0.113(4) 0.051 Uiso 1 1 d D . .
H4W2 H 0.795(7) -0.108(2) 0.129(4) 0.051 Uiso 1 1 d D . .
O4 O 0.2294(5) -0.1334(3) -0.3136(2) 0.0248(8) Uani 1 1 d D . .
H4O H 0.256(8) -0.076(3) -0.2564(19) 0.037 Uiso 1 1 d D . .
O5 O 0.1804(6) -0.0297(3) -0.7179(3) 0.0353(9) Uani 1 1 d D . .
H5O H 0.194(9) 0.005(5) -0.760(4) 0.053 Uiso 1 1 d D . .
O6 O 0.3295(5) 0.1599(3) -0.6103(2) 0.0263(8) Uani 1 1 d . . .
O7 O 0.3600(6) 0.2059(3) -0.4157(3) 0.0355(9) Uani 1 1 d D . .
H7O H 0.356(9) 0.211(6) -0.474(2) 0.053 Uiso 1 1 d D . .
O8 O 0.0692(5) -0.2044(3) -0.0999(3) 0.0356(9) Uani 1 1 d . . .
O9 O 0.4222(5) -0.1883(3) -0.1084(3) 0.0313(8) Uani 1 1 d . . .
O10 O 0.3388(5) -0.1214(3) 0.0539(2) 0.0255(8) Uani 1 1 d . . .
O11 O 0.1884(5) -0.7077(3) -0.0459(3) 0.0286(8) Uani 1 1 d D . .
H11O H 0.232(8) -0.707(5) 0.0133(19) 0.043 Uiso 1 1 d D . .
O12 O 0.3958(6) -0.4041(3) 0.2239(2) 0.0328(9) Uani 1 1 d D . .
H12O H 0.428(8) -0.420(5) 0.277(3) 0.049 Uiso 1 1 d D . .
O13 O 0.3287(5) -0.6089(3) 0.1514(2) 0.0232(7) Uani 1 1 d . . .
O14 O 0.1772(5) -0.4380(3) -0.2274(2) 0.0240(8) Uani 1 1 d D . .
H14O H 0.082(6) -0.491(3) -0.274(3) 0.036 Uiso 1 1 d D . .
C1 C 0.2354(6) -0.0852(4) -0.3874(3) 0.0174(10) Uani 1 1 d . . .
C2 C 0.1811(6) -0.1672(4) -0.4888(3) 0.0143(9) Uani 1 1 d . . .
C3 C 0.1875(6) -0.1200(4) -0.5648(3) 0.0170(10) Uani 1 1 d . . .
H3A H 0.1513 -0.1733 -0.6319 0.020 Uiso 1 1 calc R . .
C4 C 0.2463(6) 0.0047(4) -0.5440(3) 0.0181(10) Uani 1 1 d . . .
C5 C 0.3009(7) 0.0839(4) -0.4429(4) 0.0201(10) Uani 1 1 d . . .
C6 C 0.2938(7) 0.0380(4) -0.3658(4) 0.0230(11) Uani 1 1 d . . .
H6A H 0.3292 0.0914 -0.2987 0.028 Uiso 1 1 calc R . .
C7 C 0.2554(7) 0.0515(4) -0.6261(4) 0.0222(11) Uani 1 1 d . . .
C8 C 0.2574(6) -0.3550(4) -0.0476(3) 0.0163(9) Uani 1 1 d . . .
C9 C 0.2013(6) -0.4578(4) -0.1379(3) 0.0156(9) Uani 1 1 d . . .
C10 C 0.1762(7) -0.5746(4) -0.1355(3) 0.0201(10) Uani 1 1 d . . .
H10A H 0.1347 -0.6421 -0.1956 0.024 Uiso 1 1 calc R . .
C11 C 0.2131(6) -0.5912(4) -0.0426(3) 0.0178(10) Uani 1 1 d . . .
C12 C 0.2781(6) -0.4894(4) 0.0482(3) 0.0154(9) Uani 1 1 d . . .
C13 C 0.2960(6) -0.3723(4) 0.0433(3) 0.0173(9) Uani 1 1 d . . .
H13A H 0.3351 -0.3045 0.1032 0.021 Uiso 1 1 calc R . .
C14 C 0.3338(7) -0.5065(5) 0.1455(3) 0.0201(10) Uani 1 1 d . . .

loop_
_atom_site_aniso_label
_atom_site_aniso_U_11
_atom_site_aniso_U_22
_atom_site_aniso_U_33
_atom_site_aniso_U_23
_atom_site_aniso_U_13
_atom_site_aniso_U_12
Pb1 0.01992(11) 0.01935(12) 0.01494(11) 0.00707(8) 0.00385(7) 0.00544(7)
S1 0.0194(5) 0.0114(6) 0.0112(5) 0.0027(5) 0.0002(4) 0.0008(4)
S2 0.0204(5) 0.0153(6) 0.0145(6) 0.0050(5) 0.0037(5) 0.0034(5)
O1 0.0277(17) 0.0227(19) 0.0222(18) 0.0075(16) 0.0081(15) -0.0004(15)
O1W 0.0222(16) 0.0242(19) 0.0211(18) 0.0066(16) 0.0010(15) 0.0066(16)
O2 0.0272(17) 0.0177(18) 0.0256(19) 0.0081(16) -0.0037(15) 0.0087(15)
O2W 0.0208(16) 0.025(2) 0.0188(17) 0.0055(16) 0.0054(14) 0.0097(15)
O3 0.0388(19) 0.0192(18) 0.0108(16) 0.0011(15) 0.0020(15) -0.0007(16)
O3W 0.0253(17) 0.046(2) 0.0183(18) 0.0138(19) 0.0058(15) 0.0110(18)
O4W 0.039(2) 0.024(2) 0.027(2) -0.0017(18) -0.0039(18) 0.0066(18)
O4 0.042(2) 0.0192(19) 0.0109(16) 0.0042(15) 0.0035(16) 0.0059(17)
O5 0.054(2) 0.027(2) 0.0207(19) 0.0151(17) -0.0010(18) -0.0071(18)
O6 0.0312(18) 0.0220(19) 0.0282(19) 0.0144(17) 0.0055(16) 0.0026(16)
O7 0.059(2) 0.0104(18) 0.028(2) 0.0027(17) 0.000(2) -0.0003(17)
O8 0.0277(19) 0.030(2) 0.046(2) 0.019(2) -0.0086(17) 0.0064(17)
O9 0.043(2) 0.021(2) 0.033(2) 0.0089(17) 0.0217(17) 0.0021(17)
O10 0.0376(19) 0.0169(18) 0.0168(17) 0.0004(15) 0.0047(15) 0.0046(16)
O11 0.048(2) 0.0189(19) 0.0199(18) 0.0106(16) 0.0034(17) 0.0060(17)
O12 0.057(2) 0.027(2) 0.0120(17) 0.0075(16) -0.0005(17) 0.0090(19)
O13 0.0287(17) 0.026(2) 0.0184(17) 0.0140(16) 0.0030(14) 0.0060(15)
O14 0.035(2) 0.0215(19) 0.0099(16) 0.0053(15) -0.0016(14) -0.0010(16)
C1 0.017(2) 0.021(3) 0.016(2) 0.008(2) 0.0035(19) 0.007(2)
C2 0.013(2) 0.013(2) 0.015(2) 0.0049(19) 0.0011(18) 0.0013(18)
C3 0.015(2) 0.020(2) 0.014(2) 0.006(2) -0.0009(18) 0.0025(19)
C4 0.018(2) 0.017(2) 0.023(3) 0.011(2) 0.005(2) 0.0053(19)
C5 0.020(2) 0.013(2) 0.025(3) 0.006(2) 0.002(2) 0.0039(19)
C6 0.029(3) 0.015(2) 0.021(3) 0.003(2) 0.003(2) 0.004(2)
C7 0.017(2) 0.021(3) 0.028(3) 0.013(2) 0.000(2) 0.001(2)
C8 0.013(2) 0.020(2) 0.015(2) 0.008(2) 0.0010(18) 0.0029(19)
C9 0.012(2) 0.022(3) 0.012(2) 0.007(2) 0.0007(18) 0.0020(19)
C10 0.026(2) 0.016(2) 0.012(2) 0.002(2) -0.003(2) 0.001(2)
C11 0.018(2) 0.017(2) 0.020(2) 0.007(2) 0.0050(19) 0.005(2)
C12 0.016(2) 0.021(2) 0.011(2) 0.006(2) 0.0053(18) 0.0078(19)
C13 0.016(2) 0.019(2) 0.013(2) 0.000(2) 0.0028(18) 0.0049(19)
C14 0.018(2) 0.031(3) 0.013(2) 0.010(2) 0.0017(19) 0.005(2)

loop_
_atom_type_symbol
_atom_type_description
_atom_type_scat_dispersion_real
_atom_type_scat_dispersion_imag
_atom_type_scat_source
C C 0.0033 0.0016 'International Tables Vol C Tables 4.2.6.8 and 6.1.1.4'
H H 0.0000 0.0000 'International Tables Vol C Tables 4.2.6.8 and 6.1.1.4'
O O 0.0106 0.0060 'International Tables Vol C Tables 4.2.6.8 and 6.1.1.4'
S S 0.1246 0.1234 'International Tables Vol C Tables 4.2.6.8 and 6.1.1.4'
Pb Pb -3.3944 10.1111 'International Tables Vol C Tables 4.2.6.8 and 6.1.1.4'

loop_
_geom_angle_atom_site_label_1
_geom_angle_atom_site_label_2
_geom_angle_atom_site_label_3
_geom_angle
_geom_angle_site_symmetry_1
_geom_angle_site_symmetry_3
O3W Pb1 O9 126.68(11) . .
O3W Pb1 O13 69.78(10) . 2_645
O9 Pb1 O13 72.11(10) . 2_645
O3W Pb1 O2W 74.71(12) . .
O9 Pb1 O2W 66.02(10) . .
O13 Pb1 O2W 84.90(10) 2_645 .
O3W Pb1 O1W 71.39(12) . .
O9 Pb1 O1W 129.38(10) . .
O13 Pb1 O1W 73.54(10) 2_645 .
O2W Pb1 O1W 144.39(9) . .
O3W Pb1 O2 104.47(10) . .
O9 Pb1 O2 128.70(10) . .
O13 Pb1 O2 138.86(10) 2_645 .
O2W Pb1 O2 134.32(9) . .
O1W Pb1 O2 66.37(9) . .
O3 S1 O1 112.5(2) . .
O3 S1 O2 111.4(2) . .
O1 S1 O2 112.69(19) . .
O3 S1 C2 105.4(2) . .
O1 S1 C2 107.5(2) . .
O2 S1 C2 106.74(19) . .
O9 S2 O8 112.6(2) . .
O9 S2 O10 111.3(2) . .
O8 S2 O10 113.3(2) . .
O9 S2 C8 107.3(2) . .
O8 S2 C8 105.1(2) . .
O10 S2 C8 106.71(19) . .
Pb1 O1W H1W1 116(3) . .
Pb1 O1W H1W2 120(3) . .
H1W1 O1W H1W2 109.7(17) . .
S1 O2 Pb1 136.42(19) . .
Pb1 O2W H2W1 116(3) . .
Pb1 O2W H2W2 113(3) . .
H2W1 O2W H2W2 110.3(17) . .
Pb1 O3W H3W1 119(3) . .
Pb1 O3W H3W2 125(3) . .
H3W1 O3W H3W2 110.3(18) . .
H4W1 O4W H4W2 109.9(18) . .
C1 O4 H4O 110(4) . .
C7 O5 H5O 108(4) . .
C5 O7 H7O 100(4) . .
S2 O9 Pb1 141.5(2) . .
C11 O11 H11O 109(4) . .
C14 O12 H12O 109(4) . .
C14 O13 Pb1 139.2(3) . 2_645
C9 O14 H14O 113(4) . .
O4 C1 C6 122.2(4) . .
O4 C1 C2 117.5(4) . .
C6 C1 C2 120.2(4) . .
C3 C2 C1 118.3(4) . .
C3 C2 S1 119.4(3) . .
C1 C2 S1 122.2(3) . .
C2 C3 C4 122.1(4) . .
C2 C3 H3A 118.9 . .
C4 C3 H3A 118.9 . .
C3 C4 C5 118.4(4) . .
C3 C4 C7 120.7(4) . .
C5 C4 C7 120.9(4) . .
O7 C5 C6 117.3(4) . .
O7 C5 C4 122.5(4) . .
C6 C5 C4 120.2(4) . .
C1 C6 C5 120.7(5) . .
C1 C6 H6A 119.6 . .
C5 C6 H6A 119.6 . .
O6 C7 O5 122.3(4) . .
O6 C7 C4 122.5(5) . .
O5 C7 C4 115.2(4) . .
C13 C8 C9 119.0(4) . .
C13 C8 S2 120.5(4) . .
C9 C8 S2 120.5(3) . .
O14 C9 C10 121.5(4) . .
O14 C9 C8 117.8(4) . .
C10 C9 C8 120.7(4) . .
C9 C10 C11 119.9(4) . .
C9 C10 H10A 120.0 . .
C11 C10 H10A 120.0 . .
O11 C11 C10 116.8(4) . .
O11 C11 C12 123.1(4) . .
C10 C11 C12 120.1(4) . .
C13 C12 C11 118.6(4) . .
C13 C12 C14 121.1(4) . .
C11 C12 C14 120.3(4) . .
C8 C13 C12 121.7(4) . .
C8 C13 H13A 119.1 . .
C12 C13 H13A 119.1 . .
O13 C14 O12 123.6(4) . .
O13 C14 C12 122.4(4) . .
O12 C14 C12 114.0(4) . .

loop_
_geom_bond_atom_site_label_1
_geom_bond_atom_site_label_2
_geom_bond_distance
_geom_bond_site_symmetry_2
Pb1 O3W 2.407(3) .
Pb1 O9 2.603(3) .
Pb1 O13 2.649(3) 2_645
Pb1 O2W 2.667(3) .
Pb1 O1W 2.700(3) .
Pb1 O2 2.713(3) .
S1 O3 1.455(3) .
S1 O1 1.454(3) .
S1 O2 1.456(3) .
S1 C2 1.759(4) .
S2 O9 1.450(3) .
S2 O8 1.451(3) .
S2 O10 1.457(3) .
S2 C8 1.768(4) .
O1W H1W1 0.85(4) .
O1W H1W2 0.85(4) .
O2W H2W1 0.85(4) .
O2W H2W2 0.85(4) .
O3W H3W1 0.85(4) .
O3W H3W2 0.85(4) .
O4W H4W1 0.85(4) .
O4W H4W2 0.85(4) .
O4 C1 1.362(5) .
O4 H4O 0.85(4) .
O5 C7 1.313(6) .
O5 H5O 0.85(4) .
O6 C7 1.241(6) .
O7 C5 1.346(6) .
O7 H7O 0.85(4) .
O11 C11 1.348(5) .
O11 H11O 0.85(4) .
O12 C14 1.309(6) .
O12 H12O 0.85(4) .
O13 C14 1.238(6) .
O13 Pb1 2.649(3) 2_645
O14 C9 1.367(5) .
O14 H14O 0.85(4) .
C1 C6 1.369(6) .
C1 C2 1.411(6) .
C2 C3 1.383(6) .
C3 C4 1.389(6) .
C3 H3A 0.9300 .
C4 C5 1.398(6) .
C4 C7 1.462(6) .
C5 C6 1.389(6) .
C6 H6A 0.9300 .
C8 C13 1.374(6) .
C8 C9 1.405(6) .
C9 C10 1.381(6) .
C10 C11 1.397(6) .
C10 H10A 0.9300 .
C11 C12 1.405(6) .
C12 C13 1.398(6) .
C12 C14 1.470(6) .
C13 H13A 0.9300 .

loop_
_geom_hbond_atom_site_label_D
_geom_hbond_atom_site_label_H
_geom_hbond_atom_site_label_A
_geom_hbond_distance_DH
_geom_hbond_distance_HA
_geom_hbond_distance_DA
_geom_hbond_angle_DHA
_geom_hbond_site_symmetry_A
O1W H1W1 O1 0.85(4) 2.016(12) 2.866(4) 177(5) 2_544
O1W H1W2 O2 0.85(4) 2.082(16) 2.916(5) 167(4) 2_644
O2W H2W1 O10 0.85(4) 2.02(3) 2.758(5) 146(4) 2_655
O2W H2W2 O8 0.85(4) 1.92(2) 2.701(4) 153(5) 1_655
O3W H3W1 O8 0.85(4) 2.08(3) 2.839(5) 149(4) 1_655
O3W H3W1 O14 0.85(4) 2.42(5) 2.970(4) 123(4) 1_655
O3W H3W2 O1 0.85(4) 1.887(13) 2.719(4) 167(4) 1_655
O4W H4W1 O10 0.85(4) 1.971(17) 2.803(5) 166(4) .
O4W H4W2 O11 0.85(4) 2.14(2) 2.942(5) 157(5) 2_645
O4 H4O O4W 0.85(4) 1.829(18) 2.656(5) 165(5) 2_655
O5 H5O O2W 0.85(4) 1.792(12) 2.636(4) 176(6) 2_654
O7 H7O O6 0.85(4) 1.82(3) 2.631(5) 159(6) .
O11 H11O O13 0.85(4) 1.88(3) 2.627(5) 145(5) .
O12 H12O O1W 0.85(4) 1.916(14) 2.759(4) 172(6) 2_645
O14 H14O O3 0.85(4) 1.761(16) 2.595(4) 168(5) 2_544

loop_
_geom_torsion_atom_site_label_1
_geom_torsion_atom_site_label_2
_geom_torsion_atom_site_label_3
_geom_torsion_atom_site_label_4
_geom_torsion
_geom_torsion_site_symmetry_1
_geom_torsion_site_symmetry_2
_geom_torsion_site_symmetry_3
_geom_torsion_site_symmetry_4
O3 S1 O2 Pb1 165.8(2) . . . .
O1 S1 O2 Pb1 -66.6(3) . . . .
C2 S1 O2 Pb1 51.2(3) . . . .
O3W Pb1 O2 S1 -148.2(3) . . . .
O9 Pb1 O2 S1 27.5(3) . . . .
O13 Pb1 O2 S1 136.1(2) 2_645 . . .
O2W Pb1 O2 S1 -65.6(3) . . . .
O1W Pb1 O2 S1 149.9(3) . . . .
O8 S2 O9 Pb1 -64.3(4) . . . .
O10 S2 O9 Pb1 167.3(3) . . . .
C8 S2 O9 Pb1 50.8(3) . . . .
O3W Pb1 O9 S2 -129.6(3) . . . .
O13 Pb1 O9 S2 -83.5(3) 2_645 . . .
O2W Pb1 O9 S2 -175.9(3) . . . .
O1W Pb1 O9 S2 -34.1(4) . . . .
O2 Pb1 O9 S2 55.6(3) . . . .
O4 C1 C2 C3 -179.6(4) . . . .
C6 C1 C2 C3 -0.4(6) . . . .
O4 C1 C2 S1 -0.9(6) . . . .
C6 C1 C2 S1 178.3(3) . . . .
O3 S1 C2 C3 1.9(4) . . . .
O1 S1 C2 C3 -118.3(3) . . . .
O2 S1 C2 C3 120.5(3) . . . .
O3 S1 C2 C1 -176.7(3) . . . .
O1 S1 C2 C1 63.0(4) . . . .
O2 S1 C2 C1 -58.2(4) . . . .
C1 C2 C3 C4 0.4(6) . . . .
S1 C2 C3 C4 -178.4(3) . . . .
C2 C3 C4 C5 0.2(6) . . . .
C2 C3 C4 C7 178.8(4) . . . .
C3 C4 C5 O7 179.9(4) . . . .
C7 C4 C5 O7 1.3(7) . . . .
C3 C4 C5 C6 -0.7(7) . . . .
C7 C4 C5 C6 -179.2(4) . . . .
O4 C1 C6 C5 179.1(4) . . . .
C2 C1 C6 C5 -0.1(7) . . . .
O7 C5 C6 C1 -179.9(4) . . . .
C4 C5 C6 C1 0.6(7) . . . .
C3 C4 C7 O6 -171.3(4) . . . .
C5 C4 C7 O6 7.2(7) . . . .
C3 C4 C7 O5 8.3(6) . . . .
C5 C4 C7 O5 -173.2(4) . . . .
O9 S2 C8 C13 122.0(4) . . . .
O8 S2 C8 C13 -117.9(4) . . . .
O10 S2 C8 C13 2.6(4) . . . .
O9 S2 C8 C9 -59.3(4) . . . .
O8 S2 C8 C9 60.8(4) . . . .
O10 S2 C8 C9 -178.7(3) . . . .
C13 C8 C9 O14 -175.7(4) . . . .
S2 C8 C9 O14 5.6(5) . . . .
C13 C8 C9 C10 2.9(6) . . . .
S2 C8 C9 C10 -175.8(3) . . . .
O14 C9 C10 C11 176.4(4) . . . .
C8 C9 C10 C11 -2.1(6) . . . .
C9 C10 C11 O11 -179.1(4) . . . .
C9 C10 C11 C12 -0.8(6) . . . .
O11 C11 C12 C13 -179.1(4) . . . .
C10 C11 C12 C13 2.7(6) . . . .
O11 C11 C12 C14 3.4(7) . . . .
C10 C11 C12 C14 -174.8(4) . . . .
C9 C8 C13 C12 -0.9(6) . . . .
S2 C8 C13 C12 177.8(3) . . . .
C11 C12 C13 C8 -1.9(6) . . . .
C14 C12 C13 C8 175.6(4) . . . .
Pb1 O13 C14 O12 -17.4(7) 2_645 . . .
Pb1 O13 C14 C12 160.0(3) 2_645 . . .
C13 C12 C14 O13 -176.5(4) . . . .
C11 C12 C14 O13 1.0(6) . . . .
C13 C12 C14 O12 1.1(6) . . . .
C11 C12 C14 O12 178.6(4) . . . .
